data_7702884
loop_
_publ_author_name
'Morin, Tyler J.'
'Wanniarachchi, Sarath'
'Gwengo, Chengeto'
'Makura, Vitales'
'Tatlock, Heidi M.'
'Lindeman, Sergey V.'
'Bennett, Brian'
'Long, Gary J.'
'Grandjean, Fernande'
'Gardinier, James R.'

_publ_section_title
;
 Pyrazolyl methyls prescribe the electronic properties of iron(II)
 tetra(pyrazolyl)lutidine chloride complexes.
;
_journal_issue 31
_journal_name_full 'Dalton transactions (Cambridge, England : 2003)'
_journal_page_first 8024
_journal_page_last 8034
_journal_paper_doi 10.1039/c1dt10712g
_journal_volume 40
_journal_year 2011
_chemical_formula_moiety '2(C9.5 H8.5 Cl0.5 Fe0.5 N4.5), Cl, C H4 O'
_chemical_formula_sum 'C20 H21 Cl2 Fe N9 O'
_chemical_formula_weight 530.21
_space_group_crystal_system orthorhombic
_space_group_IT_number 64
_space_group_name_Hall '-C 2ac 2'
_space_group_name_H-M_alt 'C m c e'
_atom_sites_solution_hydrogens geom
_atom_sites_solution_primary direct
_atom_sites_solution_secondary difmap
_audit_creation_date 2011-05-12
_audit_creation_method
;
Olex2 1.1
(compiled 2011.02.15 svn.r1672, GUI svn.r3494)
;
_cell_angle_alpha 90.00
_cell_angle_beta 90.00
_cell_angle_gamma 90.00
_cell_formula_units_Z 8
_cell_length_a 21.641(4)
_cell_length_b 22.294(4)
_cell_length_c 9.5986(19)
_cell_measurement_reflns_used 13123
_cell_measurement_temperature 100
_cell_measurement_theta_max 29.3886
_cell_measurement_theta_min 3.3189
_cell_volume 4631.0(15)
_computing_cell_refinement
;
CrysAlisPro, Oxford Diffraction Ltd.,
Version 1.171.33.55 (release 05-01-2010 CrysAlis171 .NET)
(compiled Jan 5 2010,16:28:46)
;
_computing_data_collection
;
CrysAlisPro, Oxford Diffraction Ltd.,
Version 1.171.33.55 (release 05-01-2010 CrysAlis171 .NET)
(compiled Jan 5 2010,16:28:46)
;
_computing_data_reduction
;
CrysAlisPro, Oxford Diffraction Ltd.,
Version 1.171.33.55 (release 05-01-2010 CrysAlis171 .NET)
(compiled Jan 5 2010,16:28:46)
;
_computing_molecular_graphics
;
O. V. Dolomanov, L. J. Bourhis, R. J. Gildea, J. A. K. Howard and H. Puschmann,
OLEX2: a complete structure solution, refinement and analysis program.
J. Appl. Cryst. (2009). 42, 339-341.
;
_computing_publication_material
;
O. V. Dolomanov, L. J. Bourhis, R. J. Gildea, J. A. K. Howard and H. Puschmann,
OLEX2: a complete structure solution, refinement and analysis program.
J. Appl. Cryst. (2009). 42, 339-341.
;
_computing_structure_refinement 'SHELXL-97 (Sheldrick, 2008)'
_computing_structure_solution 'SHELXS-97 (Sheldrick, 2008)'
_diffrn_ambient_temperature 100
_diffrn_detector_area_resol_mean 10.3756
_diffrn_measured_fraction_theta_full 0.990
_diffrn_measured_fraction_theta_max 0.920
_diffrn_measurement_details
;
#__ type_ start__ end____ width___ exp.time_
1 omega 24.00 52.00 1.0000 19.0100
omega____ theta____ kappa____ phi______ frames
- 11.5134 -96.0000 78.0000 28

#__ type_ start__ end____ width___ exp.time_
2 omega -67.00 47.00 1.0000 19.0100
omega____ theta____ kappa____ phi______ frames
- 11.5134 0.0000 120.0000 114

#__ type_ start__ end____ width___ exp.time_
3 omega -90.00 -43.00 1.0000 19.0100
omega____ theta____ kappa____ phi______ frames
- -11.6697 -77.0000 -180.0000 47

#__ type_ start__ end____ width___ exp.time_
4 omega -28.00 64.00 1.0000 19.0100
omega____ theta____ kappa____ phi______ frames
- -11.6697 37.0000 -60.0000 92
;
_diffrn_measurement_device_type 'SuperNova, Dual, Atlas'
_diffrn_measurement_method '\w scans'
_diffrn_orient_matrix_UB_11 -0.0388231
_diffrn_orient_matrix_UB_12 -0.0179246
_diffrn_orient_matrix_UB_13 0.0208949
_diffrn_orient_matrix_UB_21 0.0040469
_diffrn_orient_matrix_UB_22 0.0230798
_diffrn_orient_matrix_UB_23 0.0224912
_diffrn_orient_matrix_UB_31 -0.0627366
_diffrn_orient_matrix_UB_32 0.0125824
_diffrn_orient_matrix_UB_33 -0.011486
_diffrn_radiation_monochromator graphite
_diffrn_radiation_type MoK\a
_diffrn_radiation_wavelength 0.7107
_diffrn_reflns_av_R_equivalents 0.0165
_diffrn_reflns_av_unetI/netI 0.0131
_diffrn_reflns_limit_h_max 29
_diffrn_reflns_limit_h_min -28
_diffrn_reflns_limit_k_max 30
_diffrn_reflns_limit_k_min -30
_diffrn_reflns_limit_l_max 13
_diffrn_reflns_limit_l_min -12
_diffrn_reflns_number 16592
_diffrn_reflns_theta_full 29.00
_diffrn_reflns_theta_max 29.45
_diffrn_reflns_theta_min 3.37
_diffrn_source 'fine-focus sealed tube'
_exptl_absorpt_coefficient_mu 0.915
_exptl_absorpt_correction_T_max 1.0
_exptl_absorpt_correction_T_min 0.85412
_exptl_absorpt_correction_type multi-scan
_exptl_absorpt_process_details
;
CrysAlisPro, Oxford Diffraction Ltd.,
Version 1.171.33.55 (release 05-01-2010 CrysAlis171 .NET)
(compiled Jan 5 2010,16:28:46)
Empirical absorption correction using spherical harmonics,
implemented in SCALE3 ABSPACK scaling algorithm.
;
_exptl_crystal_colour yellow
_exptl_crystal_colour_primary yellow
_exptl_crystal_density_diffrn 1.521
_exptl_crystal_density_method 'not measured'
_exptl_crystal_description block
_exptl_crystal_F_000 2176
_exptl_crystal_size_max 0.31
_exptl_crystal_size_mid 0.21
_exptl_crystal_size_min 0.12
_refine_diff_density_max 0.386
_refine_diff_density_min -0.287
_refine_diff_density_rms 0.049
_refine_ls_extinction_method none
_refine_ls_goodness_of_fit_ref 1.096
_refine_ls_hydrogen_treatment constr
_refine_ls_matrix_type full
_refine_ls_number_parameters 167
_refine_ls_number_reflns 3038
_refine_ls_number_restraints 1
_refine_ls_restrained_S_all 1.096
_refine_ls_R_factor_all 0.0278
_refine_ls_R_factor_gt 0.0234
_refine_ls_shift/su_max 0.002
_refine_ls_shift/su_mean 0.000
_refine_ls_structure_factor_coef Fsqd
_refine_ls_weighting_details
;
calc w=1/[\s^2^(Fo^2^)+(0.0329P)^2^+3.5110P] where P=(Fo^2^+2Fc^2^)/3
;
_refine_ls_weighting_scheme calc
_refine_ls_wR_factor_gt 0.0663
_refine_ls_wR_factor_ref 0.0678
_reflns_number_gt 2641
_reflns_number_total 3038
_reflns_threshold_expression >2sigma(I)
_cod_data_source_file c1dt10712g.txt
_cod_data_source_block 1xMeOH_GARD10PC
_cod_original_sg_symbol_Hall '-C 2bc 2'
_cod_original_sg_symbol_H-M 'C m c a'
_cod_database_code 7702884

loop_
_space_group_symop_id
_space_group_symop_operation_xyz
1 'x, y, z'
2 '-x, -y+1/2, z+1/2'
3 'x, -y, -z'
4 '-x, y+1/2, -z+1/2'
5 'x+1/2, y+1/2, z'
6 '-x+1/2, -y+1, z+1/2'
7 'x+1/2, -y+1/2, -z'
8 '-x+1/2, y+1, -z+1/2'
9 '-x, -y, -z'
10 'x, y-1/2, -z-1/2'
11 '-x, y, z'
12 'x, -y-1/2, z-1/2'
13 '-x+1/2, -y+1/2, -z'
14 'x+1/2, y, -z-1/2'
15 '-x+1/2, y+1/2, z'
16 'x+1/2, -y, z-1/2'

loop_
_atom_site_label
_atom_site_type_symbol
_atom_site_fract_x
_atom_site_fract_y
_atom_site_fract_z
_atom_site_U_iso_or_equiv
_atom_site_adp_type
_atom_site_occupancy
_atom_site_symmetry_multiplicity
_atom_site_calc_flag
_atom_site_refinement_flags
_atom_site_disorder_assembly
_atom_site_disorder_group
Fe1 Fe 0.5000 0.350008(10) 0.76084(2) 0.01188(8) Uani 1 2 d S . .
Cl1 Cl 0.5000 0.246267(17) 0.75403(4) 0.01745(10) Uani 1 2 d S . .
N1 N 0.5000 0.45019(6) 0.78255(15) 0.0149(3) Uani 1 2 d S . .
N11 N 0.42278(5) 0.35876(4) 0.90931(11) 0.0160(2) Uani 1 1 d . . .
N12 N 0.38021(5) 0.40286(4) 0.88994(11) 0.0169(2) Uani 1 1 d . . .
N21 N 0.42706(5) 0.37121(4) 0.61091(10) 0.0159(2) Uani 1 1 d . . .
N22 N 0.38444(5) 0.41384(4) 0.64418(11) 0.0163(2) Uani 1 1 d . . .
C1 C 0.38755(6) 0.44530(5) 0.77642(13) 0.0167(2) Uani 1 1 d . . .
H1 H 0.3522 0.4741 0.7803 0.020 Uiso 1 1 calc R . .
C2 C 0.44686(6) 0.48098(5) 0.78890(13) 0.0161(2) Uani 1 1 d . . .
C3 C 0.44487(6) 0.54296(5) 0.80180(14) 0.0202(3) Uani 1 1 d . . .
H3 H 0.4064 0.5634 0.8062 0.024 Uiso 1 1 calc R . .
C4 C 0.5000 0.57439(7) 0.8082(2) 0.0226(4) Uani 1 2 d S . .
H4 H 0.5000 0.6168 0.8169 0.027 Uiso 1 2 calc SR . .
C11 C 0.39883(6) 0.32385(5) 1.00863(13) 0.0191(2) Uani 1 1 d . . .
H11 H 0.4184 0.2891 1.0450 0.023 Uiso 1 1 calc R . .
C12 C 0.34103(6) 0.34525(6) 1.05223(14) 0.0235(3) Uani 1 1 d . . .
H12 H 0.3148 0.3284 1.1213 0.028 Uiso 1 1 calc R . .
C13 C 0.33040(6) 0.39567(6) 0.97394(14) 0.0223(3) Uani 1 1 d . . .
H13 H 0.2949 0.4207 0.9778 0.027 Uiso 1 1 calc R . .
C21 C 0.40867(6) 0.34983(5) 0.48804(13) 0.0180(2) Uani 1 1 d . . .
H21 H 0.4294 0.3192 0.4378 0.022 Uiso 1 1 calc R . .
C22 C 0.35460(6) 0.37855(6) 0.44271(13) 0.0214(3) Uani 1 1 d . . .
H22 H 0.3325 0.3713 0.3589 0.026 Uiso 1 1 calc R . .
C23 C 0.34047(6) 0.41913(5) 0.54479(13) 0.0189(2) Uani 1 1 d . . .
H23 H 0.3063 0.4459 0.5457 0.023 Uiso 1 1 calc R . .
Cl2 Cl 0.2500 0.521452(18) 0.7500 0.01766(10) Uani 1 2 d S . .
O1 O 0.23059(12) 0.24328(10) 0.6786(3) 0.0416(6) Uani 0.50 1 d PD A -1
H1a H 0.1998 0.2572 0.6362 0.062 Uiso 0.50 1 calc PR A -1
C1s C 0.2549(12) 0.28724(17) 0.7666(17) 0.076(3) Uani 0.50 1 d PD A -1
H1sa H 0.2937 0.3024 0.7275 0.114 Uiso 0.50 1 calc PR A -1
H1sb H 0.2627 0.2699 0.8587 0.114 Uiso 0.50 1 calc PR A -1
H1sc H 0.2253 0.3203 0.7752 0.114 Uiso 0.50 1 calc PR A -1

loop_
_atom_site_aniso_label
_atom_site_aniso_U_11
_atom_site_aniso_U_22
_atom_site_aniso_U_33
_atom_site_aniso_U_23
_atom_site_aniso_U_13
_atom_site_aniso_U_12
Fe1 0.00912(13) 0.00986(11) 0.01667(13) -0.00123(8) 0.000 0.000
Cl1 0.0195(2) 0.01121(17) 0.0217(2) 0.00081(14) 0.000 0.000
N1 0.0125(7) 0.0121(6) 0.0202(7) -0.0025(5) 0.000 0.000
N11 0.0126(5) 0.0156(4) 0.0198(5) -0.0028(4) -0.0002(4) 0.0015(4)
N12 0.0105(5) 0.0181(5) 0.0220(5) -0.0038(4) 0.0013(4) 0.0021(4)
N21 0.0135(5) 0.0140(4) 0.0202(5) -0.0014(4) -0.0001(4) 0.0027(4)
N22 0.0120(5) 0.0149(4) 0.0220(5) -0.0014(4) -0.0020(4) 0.0031(4)
C1 0.0122(6) 0.0151(5) 0.0227(6) -0.0033(4) -0.0007(5) 0.0034(4)
C2 0.0144(6) 0.0144(5) 0.0197(6) -0.0013(4) -0.0008(5) 0.0016(4)
C3 0.0214(6) 0.0148(5) 0.0242(6) -0.0033(5) -0.0006(5) 0.0050(5)
C4 0.0300(10) 0.0115(7) 0.0262(9) -0.0039(7) 0.000 0.000
C11 0.0187(6) 0.0190(6) 0.0196(6) -0.0033(5) 0.0003(5) -0.0033(5)
C12 0.0182(6) 0.0279(6) 0.0246(6) -0.0048(5) 0.0060(5) -0.0067(5)
C13 0.0112(6) 0.0275(6) 0.0283(7) -0.0089(5) 0.0035(5) -0.0014(5)
C21 0.0177(6) 0.0171(5) 0.0193(6) -0.0010(4) -0.0005(5) -0.0009(4)
C22 0.0184(6) 0.0241(6) 0.0216(6) 0.0002(5) -0.0047(5) -0.0013(5)
C23 0.0124(6) 0.0192(5) 0.0251(6) 0.0033(5) -0.0042(5) 0.0005(4)
Cl2 0.01105(19) 0.01716(18) 0.0248(2) 0.000 0.00174(15) 0.000
O1 0.0450(14) 0.0360(12) 0.0438(14) -0.0109(11) -0.0133(12) 0.0077(11)
C1s 0.146(8) 0.0321(15) 0.049(7) -0.002(3) -0.040(5) -0.020(5)

loop_
_atom_type_symbol
_atom_type_description
_atom_type_scat_dispersion_real
_atom_type_scat_dispersion_imag
_atom_type_scat_source
C C 0.0033 0.0016 'International Tables Vol C Tables 4.2.6.8 and 6.1.1.4'
H H 0.0000 0.0000 'International Tables Vol C Tables 4.2.6.8 and 6.1.1.4'
Cl Cl 0.1484 0.1585 'International Tables Vol C Tables 4.2.6.8 and 6.1.1.4'
Fe Fe 0.3463 0.8444 'International Tables Vol C Tables 4.2.6.8 and 6.1.1.4'
N N 0.0061 0.0033 'International Tables Vol C Tables 4.2.6.8 and 6.1.1.4'
O O 0.0106 0.0060 'International Tables Vol C Tables 4.2.6.8 and 6.1.1.4'

loop_
_geom_angle_atom_site_label_1
_geom_angle_atom_site_label_2
_geom_angle_atom_site_label_3
_geom_angle
_geom_angle_site_symmetry_1
_geom_angle_site_symmetry_3
N1 Fe1 Cl1 176.29(4) . .
N11 Fe1 Cl1 96.12(3) 11_655 .
N11 Fe1 Cl1 96.12(3) . .
N11 Fe1 N1 81.48(4) . .
N11 Fe1 N1 81.48(4) 11_655 .
N11 Fe1 N11 98.56(6) 11_655 .
N21 Fe1 Cl1 101.39(3) 11_655 .
N21 Fe1 Cl1 101.39(3) . .
N21 Fe1 N1 81.14(4) . .
N21 Fe1 N1 81.14(4) 11_655 .
N21 Fe1 N11 162.34(4) . 11_655
N21 Fe1 N11 81.90(4) 11_655 11_655
N21 Fe1 N11 162.34(4) 11_655 .
N21 Fe1 N11 81.90(4) . .
N21 Fe1 N21 92.37(6) . 11_655
C2 N1 Fe1 120.93(7) 11_655 .
C2 N1 Fe1 120.93(7) . .
C2 N1 C2 118.13(14) 11_655 .
N12 N11 Fe1 119.27(8) . .
C11 N11 Fe1 134.75(8) . .
C11 N11 N12 104.83(10) . .
N11 N12 C1 119.98(10) . .
C13 N12 N11 111.83(10) . .
C13 N12 C1 127.61(11) . .
N22 N21 Fe1 119.02(7) . .
C21 N21 Fe1 136.07(8) . .
C21 N21 N22 104.76(10) . .
N21 N22 C1 120.71(9) . .
C23 N22 N21 111.82(10) . .
C23 N22 C1 127.39(10) . .
N12 C1 H1 107.9 . .
N12 C1 C2 112.06(10) . .
N22 C1 N12 109.66(9) . .
N22 C1 H1 107.9 . .
N22 C1 C2 111.23(10) . .
C2 C1 H1 107.9 . .
N1 C2 C1 117.02(10) . .
N1 C2 C3 122.71(12) . .
C3 C2 C1 120.24(11) . .
C2 C3 H3 120.6 . .
C4 C3 C2 118.74(12) . .
C4 C3 H3 120.6 . .
C3 C4 C3 118.95(15) 11_655 .
C3 C4 H4 120.5 . .
C3 C4 H4 120.5 11_655 .
N11 C11 H11 124.4 . .
N11 C11 C12 111.15(11) . .
C12 C11 H11 124.4 . .
C11 C12 H12 127.3 . .
C13 C12 C11 105.36(11) . .
C13 C12 H12 127.3 . .
N12 C13 C12 106.82(11) . .
N12 C13 H13 126.6 . .
C12 C13 H13 126.6 . .
N21 C21 H21 124.4 . .
N21 C21 C22 111.12(11) . .
C22 C21 H21 124.4 . .
C21 C22 H22 127.3 . .
C23 C22 C21 105.42(11) . .
C23 C22 H22 127.3 . .
N22 C23 C22 106.87(11) . .
N22 C23 H23 126.6 . .
C22 C23 H23 126.6 . .

loop_
_geom_bond_atom_site_label_1
_geom_bond_atom_site_label_2
_geom_bond_distance
_geom_bond_site_symmetry_2
Fe1 Cl1 2.3137(6) .
Fe1 N1 2.2432(14) .
Fe1 N11 2.2049(11) 11_655
Fe1 N11 2.2050(11) .
Fe1 N21 2.1878(10) 11_655
Fe1 N21 2.1878(10) .
N1 C2 1.3407(14) 11_655
N1 C2 1.3407(14) .
N11 C11 1.3353(16) .
N12 N11 1.3600(14) .
N12 C1 1.4518(16) .
N12 C13 1.3557(16) .
N21 C21 1.3329(16) .
N22 N21 1.3622(13) .
N22 C1 1.4517(16) .
N22 C23 1.3526(16) .
C1 H1 1.0000 .
C2 C1 1.5148(17) .
C2 C3 1.3878(16) .
C3 H3 0.9500 .
C3 C4 1.3851(16) .
C4 C3 1.3851(16) 11_655
C4 H4 0.9500 .
C11 H11 0.9500 .
C12 C11 1.4027(18) .
C12 H12 0.9500 .
C13 C12 1.3714(19) .
C13 H13 0.9500 .
C21 H21 0.9500 .
C22 C21 1.4029(17) .
C22 H22 0.9500 .
C23 C22 1.3683(18) .
C23 H23 0.9500 .
O1 H1a 0.8400 .
O1 C1s 1.396(9) .
C1s H1sa 0.9800 .
C1s H1sb 0.9800 .
C1s H1sc 0.9800 .

loop_
_geom_torsion_atom_site_label_1
_geom_torsion_atom_site_label_2
_geom_torsion_atom_site_label_3
_geom_torsion_atom_site_label_4
_geom_torsion
_geom_torsion_site_symmetry_1
_geom_torsion_site_symmetry_4
Fe1 N1 C2 C1 -1.78(17) . .
Fe1 N1 C2 C3 -179.76(10) . .
Fe1 N11 C11 C12 -166.78(9) . .
Fe1 N21 C21 C22 175.22(9) . .
Cl1 Fe1 N1 C2 -90.15(12) . .
Cl1 Fe1 N1 C2 90.15(12) . 11_655
Cl1 Fe1 N11 N12 -140.22(8) . .
Cl1 Fe1 N11 C11 25.46(12) . .
Cl1 Fe1 N21 N22 135.20(8) . .
Cl1 Fe1 N21 C21 -39.52(12) . .
N1 Fe1 N11 N12 42.64(8) . .
N1 Fe1 N11 C11 -151.68(12) . .
N1 Fe1 N21 N22 -42.04(8) . .
N1 Fe1 N21 C21 143.25(12) . .
N1 C2 C1 N12 62.88(15) . .
N1 C2 C1 N22 -60.27(15) . .
N1 C2 C3 C4 0.1(2) . .
N11 Fe1 N1 C2 -40.13(11) . .
N11 Fe1 N1 C2 140.18(12) . 11_655
N11 Fe1 N1 C2 40.13(11) 11_655 11_655
N11 Fe1 N1 C2 -140.18(12) 11_655 .
N11 Fe1 N11 N12 122.62(7) 11_655 .
N11 Fe1 N11 C11 -71.70(12) 11_655 .
N11 Fe1 N21 N22 40.53(8) . .
N11 Fe1 N21 N22 -52.26(16) 11_655 .
N11 Fe1 N21 C21 -134.18(12) . .
N11 Fe1 N21 C21 133.03(13) 11_655 .
N11 N12 C1 N22 63.31(14) . .
N11 N12 C1 C2 -60.71(13) . .
N11 N12 C13 C12 0.58(14) . .
N12 N11 C11 C12 0.33(13) . .
N12 C13 C12 C11 -0.35(14) . .
N21 Fe1 N1 C2 -136.76(12) . 11_655
N21 Fe1 N1 C2 -42.94(11) 11_655 11_655
N21 Fe1 N1 C2 136.75(12) 11_655 .
N21 Fe1 N1 C2 42.94(11) . .
N21 Fe1 N11 N12 32.43(17) 11_655 .
N21 Fe1 N11 N12 -39.54(8) . .
N21 Fe1 N11 C11 -161.89(12) 11_655 .
N21 Fe1 N11 C11 126.14(12) . .
N21 Fe1 N21 N22 -122.69(7) 11_655 .
N21 Fe1 N21 C21 62.60(13) 11_655 .
N21 N22 C1 N12 -62.29(14) . .
N21 N22 C1 C2 62.22(14) . .
N21 N22 C23 C22 0.07(14) . .
N22 N21 C21 C22 0.00(13) . .
N22 C23 C22 C21 -0.06(14) . .
C1 N12 N11 Fe1 -2.96(13) . .
C1 N12 N11 C11 -172.49(10) . .
C1 N12 C13 C12 171.75(11) . .
C1 N22 N21 Fe1 0.62(14) . .
C1 N22 N21 C21 176.83(10) . .
C1 N22 C23 C22 -176.55(11) . .
C1 C2 C3 C4 -177.83(14) . .
C2 N1 C2 C1 177.92(9) 11_655 .
C2 N1 C2 C3 -0.1(2) 11_655 .
C2 C3 C4 C3 -0.1(3) . 11_655
C3 C2 C1 N12 -119.09(12) . .
C3 C2 C1 N22 117.76(12) . .
C13 N12 N11 Fe1 168.97(8) . .
C13 N12 N11 C11 -0.57(13) . .
C13 N12 C1 N22 -107.21(13) . .
C13 N12 C1 C2 128.76(13) . .
C13 C12 C11 N11 0.01(15) . .
C23 N22 N21 Fe1 -176.25(8) . .
C23 N22 N21 C21 -0.04(13) . .
C23 N22 C1 N12 114.05(13) . .
C23 N22 C1 C2 -121.43(13) . .
C23 C22 C21 N21 0.04(15) . .
